data_2227359
loop_
_publ_author_name
'Qiao, Yan'
'Ju, Xiuping'
'Gao, Zhiqing'
'Kong, Lingqian'

_publ_section_title
;
 (3-Hydroxy-2-{[1-(2-oxidophenyl)ethylidene]amino-\k^2^<i>O</i>,<i>N</i>}propanoato-\k<i>O</i>^1^)diphenyltin(IV)
;
_journal_coeditor_code CV2769
_journal_issue 11
_journal_name_full 'Acta Crystallographica Section E'
_journal_page_first m1373
_journal_paper_doi 10.1107/S1600536810039449
_journal_volume 66
_journal_year 2010
_chemical_formula_iupac '[Sn (C6 H5)2 (C11 H11 N O4)]'
_chemical_formula_moiety 'C23 H21 N O4 Sn'
_chemical_formula_sum 'C23 H21 N O4 Sn'
_chemical_formula_weight 494.10
_chemical_name_systematic
;
(3-Hydroxy-2-{[1-(2-oxidophenyl)ethylidene]amino-
\k^2^<i>O</i>,</i>N</i>}propanoato-\k<i>O</i>^1^)diphenyltin(IV)
;
_space_group_IT_number 14
_symmetry_cell_setting monoclinic
_symmetry_space_group_name_Hall '-P 2yn'
_symmetry_space_group_name_H-M 'P 1 21/n 1'
_atom_sites_solution_hydrogens geom
_atom_sites_solution_primary direct
_atom_sites_solution_secondary difmap
_audit_creation_method SHELXL-97
_cell_angle_alpha 90.00
_cell_angle_beta 111.488(12)
_cell_angle_gamma 90.00
_cell_formula_units_Z 4
_cell_length_a 11.234(10)
_cell_length_b 15.581(14)
_cell_length_c 12.321(11)
_cell_measurement_reflns_used 3469
_cell_measurement_temperature 298(2)
_cell_measurement_theta_max 25.612
_cell_measurement_theta_min 2.206
_cell_volume 2007(3)
_computing_cell_refinement 'SAINT (Bruker, 2007)'
_computing_data_collection 'SMART (Bruker, 2007)'
_computing_data_reduction 'SAINT (Bruker, 2007)'
_computing_molecular_graphics 'SHELXTL (Sheldrick, 2008)'
_computing_publication_material 'SHELXTL (Sheldrick, 2008)'
_computing_structure_refinement 'SHELXL97 (Sheldrick, 2008)'
_computing_structure_solution 'SHELXS97 (Sheldrick, 2008)'
_diffrn_ambient_temperature 298(2)
_diffrn_measured_fraction_theta_full 0.997
_diffrn_measured_fraction_theta_max 0.997
_diffrn_measurement_device_type 'Bruker SMART APEX CCD area-detector'
_diffrn_measurement_method 'phi and omega scans'
_diffrn_radiation_monochromator graphite
_diffrn_radiation_source 'fine-focus sealed tube'
_diffrn_radiation_type MoK\a
_diffrn_radiation_wavelength 0.71073
_diffrn_reflns_av_R_equivalents 0.0654
_diffrn_reflns_av_sigmaI/netI 0.0707
_diffrn_reflns_limit_h_max 12
_diffrn_reflns_limit_h_min -13
_diffrn_reflns_limit_k_max 18
_diffrn_reflns_limit_k_min -18
_diffrn_reflns_limit_l_max 13
_diffrn_reflns_limit_l_min -14
_diffrn_reflns_number 10058
_diffrn_reflns_theta_full 25.00
_diffrn_reflns_theta_max 25.00
_diffrn_reflns_theta_min 2.21
_exptl_absorpt_coefficient_mu 1.303
_exptl_absorpt_correction_T_max 0.7899
_exptl_absorpt_correction_T_min 0.5736
_exptl_absorpt_correction_type multi-scan
_exptl_absorpt_process_details '(SADABS; Sheldrick, 1996)'
_exptl_crystal_colour colourless
_exptl_crystal_density_diffrn 1.635
_exptl_crystal_density_method 'not measured'
_exptl_crystal_description block
_exptl_crystal_F_000 992
_exptl_crystal_size_max 0.48
_exptl_crystal_size_mid 0.45
_exptl_crystal_size_min 0.19
_refine_diff_density_max 1.481
_refine_diff_density_min -0.800
_refine_ls_extinction_method none
_refine_ls_goodness_of_fit_ref 1.004
_refine_ls_hydrogen_treatment constr
_refine_ls_matrix_type full
_refine_ls_number_parameters 264
_refine_ls_number_reflns 3526
_refine_ls_number_restraints 0
_refine_ls_restrained_S_all 1.004
_refine_ls_R_factor_all 0.0734
_refine_ls_R_factor_gt 0.0476
_refine_ls_shift/su_max 0.001
_refine_ls_shift/su_mean 0.000
_refine_ls_structure_factor_coef Fsqd
_refine_ls_weighting_details 'calc w=1/[\s^2^(Fo^2^)+(0.0704P)^2^] where P=(Fo^2^+2Fc^2^)/3'
_refine_ls_weighting_scheme calc
_refine_ls_wR_factor_gt 0.1170
_refine_ls_wR_factor_ref 0.1277
_reflns_number_gt 2572
_reflns_number_total 3526
_reflns_threshold_expression >2sigma(I)
_cod_data_source_file cv2769.cif
_cod_data_source_block I
_cod_original_sg_symbol_H-M 'P 21/n  '
_cod_database_code 2227359
_cod_database_fobs_code 2227359

loop_
_symmetry_equiv_pos_as_xyz
'x, y, z'
'-x+1/2, y+1/2, -z+1/2'
'-x, -y, -z'
'x-1/2, -y-1/2, z-1/2'

loop_
_atom_site_type_symbol
_atom_site_label
_atom_site_fract_x
_atom_site_fract_y
_atom_site_fract_z
_atom_site_U_iso_or_equiv
_atom_site_adp_type
_atom_site_calc_flag
_atom_site_refinement_flags
_atom_site_occupancy
_atom_site_disorder_assembly
_atom_site_disorder_group
Sn Sn1 0.24581(4) 0.04875(2) 0.16787(3) 0.03717(17) Uani d . 1 . .
N N1 0.2654(4) 0.0895(3) 0.0054(4) 0.0386(10) Uani d . 1 . .
O O1 0.3025(4) 0.1798(2) 0.1969(4) 0.0509(10) Uani d . 1 . .
O O2 0.3143(4) 0.3031(2) 0.1110(4) 0.0736(14) Uani d . 1 . .
O O3 0.0413(4) 0.1585(3) -0.0006(4) 0.0699(13) Uani d . 1 . .
H H3 -0.0185 0.1283 -0.0408 0.105 Uiso calc R 1 . .
O O4 0.1812(3) -0.0632(2) 0.0708(3) 0.0399(9) Uani d . 1 . .
C C1 0.2928(5) 0.2269(3) 0.1086(6) 0.0500(15) Uani d . 1 . .
C C2 0.2441(5) 0.1820(3) -0.0101(5) 0.0437(13) Uani d . 1 . .
H H2 0.2898 0.2044 -0.0582 0.052 Uiso calc R 1 . .
C C3 0.1007(6) 0.1969(4) -0.0723(6) 0.0582(17) Uani d . 1 . .
H H3A 0.0820 0.2579 -0.0812 0.070 Uiso calc R 1 . .
H H3B 0.0707 0.1706 -0.1489 0.070 Uiso calc R 1 . .
C C4 0.3215(6) 0.0810(4) -0.1666(5) 0.0556(16) Uani d . 1 . .
H H4A 0.2582 0.1245 -0.2009 0.083 Uiso calc R 1 . .
H H4B 0.3158 0.0376 -0.2236 0.083 Uiso calc R 1 . .
H H4C 0.4051 0.1065 -0.1402 0.083 Uiso calc R 1 . .
C C5 0.2986(5) 0.0412(3) -0.0648(5) 0.0394(13) Uani d . 1 . .
C C6 0.3123(5) -0.0518(3) -0.0481(5) 0.0381(13) Uani d . 1 . .
C C7 0.2531(5) -0.0993(3) 0.0162(5) 0.0364(12) Uani d . 1 . .
C C8 0.2663(5) -0.1884(3) 0.0221(5) 0.0449(14) Uani d . 1 . .
H H8 0.2268 -0.2199 0.0636 0.054 Uiso calc R 1 . .
C C9 0.3374(6) -0.2310(4) -0.0330(6) 0.0559(16) Uani d . 1 . .
H H9 0.3451 -0.2904 -0.0279 0.067 Uiso calc R 1 . .
C C10 0.3962(6) -0.1856(4) -0.0949(6) 0.0570(17) Uani d . 1 . .
H H10 0.4438 -0.2142 -0.1316 0.068 Uiso calc R 1 . .
C C11 0.3844(6) -0.0978(4) -0.1022(5) 0.0509(15) Uani d . 1 . .
H H11 0.4249 -0.0676 -0.1439 0.061 Uiso calc R 1 . .
C C12 0.4214(5) -0.0027(3) 0.2843(4) 0.0358(12) Uani d . 1 . .
C C13 0.4355(6) -0.0908(3) 0.3081(5) 0.0458(14) Uani d . 1 . .
H H13 0.3706 -0.1285 0.2664 0.055 Uiso calc R 1 . .
C C14 0.5452(6) -0.1222(4) 0.3931(5) 0.0522(16) Uani d . 1 . .
H H14 0.5535 -0.1808 0.4082 0.063 Uiso calc R 1 . .
C C15 0.6420(6) -0.0677(4) 0.4556(5) 0.0552(16) Uani d . 1 . .
H H15 0.7161 -0.0896 0.5116 0.066 Uiso calc R 1 . .
C C16 0.6298(6) 0.0187(4) 0.4356(5) 0.0523(16) Uani d . 1 . .
H H16 0.6948 0.0556 0.4790 0.063 Uiso calc R 1 . .
C C17 0.5208(6) 0.0511(3) 0.3509(5) 0.0424(14) Uani d . 1 . .
H H17 0.5135 0.1100 0.3378 0.051 Uiso calc R 1 . .
C C18 0.0980(5) 0.0592(3) 0.2353(5) 0.0360(12) Uani d . 1 . .
C C19 0.0678(6) -0.0131(4) 0.2858(5) 0.0513(15) Uani d . 1 . .
H H19 0.1058 -0.0654 0.2814 0.062 Uiso calc R 1 . .
C C20 -0.0187(7) -0.0087(6) 0.3429(6) 0.074(2) Uani d . 1 . .
H H20 -0.0386 -0.0575 0.3763 0.089 Uiso calc R 1 . .
C C21 -0.0740(7) 0.0690(7) 0.3492(7) 0.083(3) Uani d . 1 . .
H H21 -0.1310 0.0728 0.3878 0.099 Uiso calc R 1 . .
C C22 -0.0456(6) 0.1416(5) 0.2987(6) 0.070(2) Uani d . 1 . .
H H22 -0.0847 0.1936 0.3020 0.083 Uiso calc R 1 . .
C C23 0.0414(6) 0.1364(4) 0.2432(5) 0.0503(15) Uani d . 1 . .
H H23 0.0620 0.1855 0.2108 0.060 Uiso calc R 1 . .

loop_
_atom_site_aniso_label
_atom_site_aniso_U_11
_atom_site_aniso_U_22
_atom_site_aniso_U_33
_atom_site_aniso_U_12
_atom_site_aniso_U_13
_atom_site_aniso_U_23
Sn1 0.0371(3) 0.0369(2) 0.0355(3) -0.00405(16) 0.01101(19) -0.00707(15)
N1 0.036(3) 0.037(2) 0.040(3) -0.002(2) 0.011(2) -0.001(2)
O1 0.053(3) 0.042(2) 0.053(3) -0.0069(19) 0.014(2) -0.0080(18)
O2 0.079(3) 0.034(2) 0.101(4) -0.008(2) 0.025(3) -0.010(2)
O3 0.043(3) 0.104(4) 0.057(3) -0.017(2) 0.013(2) -0.015(3)
O4 0.035(2) 0.0420(19) 0.041(2) -0.0073(16) 0.0123(19) -0.0076(16)
C1 0.033(3) 0.042(3) 0.073(5) -0.005(3) 0.016(3) -0.012(3)
C2 0.038(3) 0.040(3) 0.048(4) -0.002(2) 0.010(3) 0.008(3)
C3 0.058(4) 0.045(3) 0.064(5) 0.004(3) 0.014(4) 0.012(3)
C4 0.058(4) 0.068(4) 0.043(4) -0.005(3) 0.020(3) -0.001(3)
C5 0.028(3) 0.052(3) 0.032(3) -0.007(2) 0.004(2) -0.001(2)
C6 0.034(3) 0.045(3) 0.029(3) -0.004(2) 0.006(3) -0.010(2)
C7 0.027(3) 0.039(3) 0.038(3) 0.002(2) 0.006(2) -0.009(2)
C8 0.041(4) 0.045(3) 0.043(4) -0.003(3) 0.008(3) -0.004(2)
C9 0.044(4) 0.047(3) 0.071(5) 0.003(3) 0.015(3) -0.019(3)
C10 0.042(4) 0.064(4) 0.064(5) 0.005(3) 0.018(3) -0.024(3)
C11 0.042(4) 0.066(4) 0.042(4) -0.007(3) 0.013(3) -0.009(3)
C12 0.027(3) 0.048(3) 0.029(3) 0.001(2) 0.006(2) -0.009(2)
C13 0.051(4) 0.044(3) 0.033(3) -0.009(3) 0.006(3) -0.011(2)
C14 0.054(4) 0.056(3) 0.033(3) 0.012(3) 0.000(3) 0.000(3)
C15 0.045(4) 0.084(5) 0.030(3) 0.017(3) 0.005(3) -0.004(3)
C16 0.042(4) 0.082(4) 0.030(3) -0.012(3) 0.010(3) -0.020(3)
C17 0.044(4) 0.047(3) 0.039(3) -0.006(3) 0.018(3) -0.010(2)
C18 0.029(3) 0.046(3) 0.029(3) 0.000(2) 0.006(2) -0.002(2)
C19 0.043(4) 0.066(4) 0.037(4) -0.004(3) 0.005(3) 0.002(3)
C20 0.063(5) 0.113(6) 0.047(4) -0.025(5) 0.021(4) 0.005(4)
C21 0.046(5) 0.156(8) 0.053(5) -0.006(5) 0.026(4) -0.025(5)
C22 0.049(4) 0.094(5) 0.061(5) 0.016(4) 0.014(4) -0.023(4)
C23 0.048(4) 0.058(3) 0.041(4) 0.007(3) 0.011(3) -0.009(3)

loop_
_atom_type_symbol
_atom_type_description
_atom_type_scat_dispersion_real
_atom_type_scat_dispersion_imag
_atom_type_scat_source
C C 0.0033 0.0016 'International Tables Vol C Tables 4.2.6.8 and 6.1.1.4'
H H 0.0000 0.0000 'International Tables Vol C Tables 4.2.6.8 and 6.1.1.4'
N N 0.0061 0.0033 'International Tables Vol C Tables 4.2.6.8 and 6.1.1.4'
O O 0.0106 0.0060 'International Tables Vol C Tables 4.2.6.8 and 6.1.1.4'
Sn Sn -0.6537 1.4246 'International Tables Vol C Tables 4.2.6.8 and 6.1.1.4'

loop_
_geom_angle_atom_site_label_1
_geom_angle_atom_site_label_2
_geom_angle_atom_site_label_3
_geom_angle_site_symmetry_1
_geom_angle_site_symmetry_3
_geom_angle
_geom_angle_publ_flag
O4 Sn1 C18 . . 97.52(17) ?
O4 Sn1 C12 . . 96.51(17) ?
C18 Sn1 C12 . . 115.5(2) ?
O4 Sn1 O1 . . 156.40(15) ?
C18 Sn1 O1 . . 95.16(17) ?
C12 Sn1 O1 . . 95.85(18) ?
O4 Sn1 N1 . . 81.29(15) ?
C18 Sn1 N1 . . 133.90(18) ?
C12 Sn1 N1 . . 110.33(18) ?
O1 Sn1 N1 . . 75.58(15) ?
C5 N1 C2 . . 123.9(5) ?
C5 N1 Sn1 . . 126.2(3) ?
C2 N1 Sn1 . . 109.8(3) ?
C1 O1 Sn1 . . 118.6(4) ?
C3 O3 H3 . . 109.5 ?
C7 O4 Sn1 . . 119.2(3) ?
O2 C1 O1 . . 125.9(6) ?
O2 C1 C2 . . 118.0(6) ?
O1 C1 C2 . . 116.0(5) ?
N1 C2 C1 . . 110.0(5) ?
N1 C2 C3 . . 107.9(4) ?
C1 C2 C3 . . 110.6(5) ?
N1 C2 H2 . . 109.4 ?
C1 C2 H2 . . 109.4 ?
C3 C2 H2 . . 109.4 ?
O3 C3 C2 . . 105.9(5) ?
O3 C3 H3A . . 110.6 ?
C2 C3 H3A . . 110.6 ?
O3 C3 H3B . . 110.6 ?
C2 C3 H3B . . 110.6 ?
H3A C3 H3B . . 108.7 ?
C5 C4 H4A . . 109.5 ?
C5 C4 H4B . . 109.5 ?
H4A C4 H4B . . 109.5 ?
C5 C4 H4C . . 109.5 ?
H4A C4 H4C . . 109.5 ?
H4B C4 H4C . . 109.5 ?
N1 C5 C6 . . 121.3(5) ?
N1 C5 C4 . . 119.7(5) ?
C6 C5 C4 . . 119.0(5) ?
C7 C6 C11 . . 117.7(5) ?
C7 C6 C5 . . 123.4(5) ?
C11 C6 C5 . . 118.8(5) ?
O4 C7 C8 . . 117.4(5) ?
O4 C7 C6 . . 123.4(4) ?
C8 C7 C6 . . 119.2(5) ?
C9 C8 C7 . . 121.2(5) ?
C9 C8 H8 . . 119.4 ?
C7 C8 H8 . . 119.4 ?
C10 C9 C8 . . 120.3(5) ?
C10 C9 H9 . . 119.8 ?
C8 C9 H9 . . 119.8 ?
C9 C10 C11 . . 119.5(5) ?
C9 C10 H10 . . 120.2 ?
C11 C10 H10 . . 120.2 ?
C10 C11 C6 . . 122.1(6) ?
C10 C11 H11 . . 119.0 ?
C6 C11 H11 . . 119.0 ?
C13 C12 C17 . . 117.4(5) ?
C13 C12 Sn1 . . 121.1(4) ?
C17 C12 Sn1 . . 121.0(4) ?
C14 C13 C12 . . 120.4(5) ?
C14 C13 H13 . . 119.8 ?
C12 C13 H13 . . 119.8 ?
C15 C14 C13 . . 120.6(5) ?
C15 C14 H14 . . 119.7 ?
C13 C14 H14 . . 119.7 ?
C16 C15 C14 . . 120.1(6) ?
C16 C15 H15 . . 119.9 ?
C14 C15 H15 . . 119.9 ?
C15 C16 C17 . . 120.0(6) ?
C15 C16 H16 . . 120.0 ?
C17 C16 H16 . . 120.0 ?
C16 C17 C12 . . 121.3(5) ?
C16 C17 H17 . . 119.3 ?
C12 C17 H17 . . 119.3 ?
C23 C18 C19 . . 118.8(5) ?
C23 C18 Sn1 . . 122.8(4) ?
C19 C18 Sn1 . . 118.0(4) ?
C18 C19 C20 . . 121.1(6) ?
C18 C19 H19 . . 119.5 ?
C20 C19 H19 . . 119.5 ?
C21 C20 C19 . . 119.0(7) ?
C21 C20 H20 . . 120.5 ?
C19 C20 H20 . . 120.5 ?
C20 C21 C22 . . 120.7(7) ?
C20 C21 H21 . . 119.6 ?
C22 C21 H21 . . 119.6 ?
C21 C22 C23 . . 119.7(6) ?
C21 C22 H22 . . 120.1 ?
C23 C22 H22 . . 120.1 ?
C18 C23 C22 . . 120.7(6) ?
C18 C23 H23 . . 119.6 ?
C22 C23 H23 . . 119.6 ?

loop_
_geom_bond_atom_site_label_1
_geom_bond_atom_site_label_2
_geom_bond_site_symmetry_2
_geom_bond_distance
_geom_bond_publ_flag
Sn1 O4 . 2.089(3) ?
Sn1 C18 . 2.118(5) ?
Sn1 C12 . 2.126(5) ?
Sn1 O1 . 2.129(4) ?
Sn1 N1 . 2.187(5) ?
N1 C5 . 1.299(6) ?
N1 C2 . 1.463(6) ?
O1 C1 . 1.283(7) ?
O2 C1 . 1.210(6) ?
O3 C3 . 1.420(7) ?
O3 H3 . 0.8200 ?
O4 C7 . 1.349(6) ?
C1 C2 . 1.530(8) ?
C2 C3 . 1.527(8) ?
C2 H2 . 0.9800 ?
C3 H3A . 0.9700 ?
C3 H3B . 0.9700 ?
C4 C5 . 1.504(8) ?
C4 H4A . 0.9600 ?
C4 H4B . 0.9600 ?
C4 H4C . 0.9600 ?
C5 C6 . 1.464(7) ?
C6 C7 . 1.415(7) ?
C6 C11 . 1.418(7) ?
C7 C8 . 1.395(7) ?
C8 C9 . 1.391(7) ?
C8 H8 . 0.9300 ?
C9 C10 . 1.374(8) ?
C9 H9 . 0.9300 ?
C10 C11 . 1.375(8) ?
C10 H10 . 0.9300 ?
C11 H11 . 0.9300 ?
C12 C13 . 1.401(8) ?
C12 C17 . 1.398(7) ?
C13 C14 . 1.381(8) ?
C13 H13 . 0.9300 ?
C14 C15 . 1.372(8) ?
C14 H14 . 0.9300 ?
C15 C16 . 1.366(8) ?
C15 H15 . 0.9300 ?
C16 C17 . 1.381(9) ?
C16 H16 . 0.9300 ?
C17 H17 . 0.9300 ?
C18 C23 . 1.381(7) ?
C18 C19 . 1.387(7) ?
C19 C20 . 1.395(9) ?
C19 H19 . 0.9300 ?
C20 C21 . 1.375(11) ?
C20 H20 . 0.9300 ?
C21 C22 . 1.382(10) ?
C21 H21 . 0.9300 ?
C22 C23 . 1.386(8) ?
C22 H22 . 0.9300 ?
C23 H23 . 0.9300 ?

loop_
_geom_hbond_atom_site_label_D
_geom_hbond_atom_site_label_H
_geom_hbond_atom_site_label_A
_geom_hbond_site_symmetry_A
_geom_hbond_distance_DH
_geom_hbond_distance_HA
_geom_hbond_distance_DA
_geom_hbond_angle_DHA
C19 H19 O2 2_545 0.93 2.43 3.215(8) 142.5
O3 H3 O4 3 0.82 2.00 2.760(6) 153.0
